data_1527596
loop_
_publ_author_name
'Johansson, G.'

_publ_section_title
;
 On the crystal structure of a basic gallium sulfate related to alunite
;
_journal_name_full 'Arkiv foer Kemi'
_journal_page_first 343
_journal_page_last 352
_journal_volume 20
_journal_year 1963
_chemical_formula_sum 'Ga3 H9 O15 S2'
_chemical_name_systematic '((Ga2 O3)3 (S O3)4 (H2 O)9)1.5'
_space_group_IT_number 166
_symmetry_space_group_name_Hall '-R 3 2"'
_symmetry_space_group_name_H-M 'R -3 m :H'
_cell_angle_alpha 90
_cell_angle_beta 90
_cell_angle_gamma 120
_cell_formula_units_Z 3
_cell_length_a 7.178
_cell_length_b 7.178
_cell_length_c 17.17
_cell_volume 766.139
_citation_journal_id_ASTM ARKEAD
_cod_data_source_file Johansson_ARKEAD_1963_1676.cif
_cod_data_source_block H27Ga9O45S6
_cod_depositor_comments
;

2017-08-30
Z value and formula fixed to values more according to usual
chemical conventions.                 miguel
;
_cod_original_formula_units_Z 1
_cod_original_cell_volume 766.1395
_cod_original_formula_sum 'H27 Ga9 O45 S6'
_cod_database_code 1527596

loop_
_symmetry_equiv_pos_as_xyz
x,y,z
-y,x-y,z
-x+y,-x,z
y,x,-z
-x,-x+y,-z
x-y,-y,-z
-x,-y,-z
y,-x+y,-z
x-y,x,-z
-y,-x,z
x,x-y,z
-x+y,y,z
x+2/3,y+1/3,z+1/3
-y+2/3,x-y+1/3,z+1/3
-x+y+2/3,-x+1/3,z+1/3
y+2/3,x+1/3,-z+1/3
-x+2/3,-x+y+1/3,-z+1/3
x-y+2/3,-y+1/3,-z+1/3
-x+2/3,-y+1/3,-z+1/3
y+2/3,-x+y+1/3,-z+1/3
x-y+2/3,x+1/3,-z+1/3
-y+2/3,-x+1/3,z+1/3
x+2/3,x-y+1/3,z+1/3
-x+y+2/3,y+1/3,z+1/3
x+1/3,y+2/3,z+2/3
-y+1/3,x-y+2/3,z+2/3
-x+y+1/3,-x+2/3,z+2/3
y+1/3,x+2/3,-z+2/3
-x+1/3,-x+y+2/3,-z+2/3
x-y+1/3,-y+2/3,-z+2/3
-x+1/3,-y+2/3,-z+2/3
y+1/3,-x+y+2/3,-z+2/3
x-y+1/3,x+2/3,-z+2/3
-y+1/3,-x+2/3,z+2/3
x+1/3,x-y+2/3,z+2/3
-x+y+1/3,y+2/3,z+2/3

loop_
_atom_site_label
_atom_site_type_symbol
_atom_site_fract_x
_atom_site_fract_y
_atom_site_fract_z
_atom_site_occupancy
_atom_site_U_iso_or_equiv
O1 O-2 0 0 0.3919 1 0.0
O2 O-2 0.2214 -0.2214 -0.0561 1 0.0
S1 S+6 0 0 0.3063 1 0.0
O3 O-2 0.1276 -0.1276 0.1355 1 0.0
O4 O-2 0 0 0 1 0.0
Ga1 Ga+3 0.5 0 0.5 1 0.0
